data_9014696
loop_
_publ_author_name
'Averbuch-Pouchot M'
'Bagieu-Beucher M'

_publ_section_title
;
 Structural investigations of two bismuth-ammonium condensed phosphates:
 Bi H N H4 P3 O10 and Bi N H4 (P O3)4
 _cod_database_code 1008343
;
_journal_name_full 'Zeitschrift fur Anorganische und Allgemeine Chemie'
_journal_page_first 171
_journal_page_last 180
_journal_volume 552
_journal_year 1987
_chemical_formula_sum 'Bi N O10 P3'
_space_group_IT_number 2
_symmetry_space_group_name_Hall '-P 1'
_symmetry_space_group_name_H-M 'P -1'
_cell_angle_alpha 106.20
_cell_angle_beta 105.86
_cell_angle_gamma 82.78
_cell_length_a 7.032
_cell_length_b 7.696
_cell_length_c 8.659
_cell_formula_units_Z 2
_cell_volume 432.252
_database_code_amcsd 0016254
_exptl_crystal_density_diffrn 3.656
_cod_duplicate_entry 1008343
_cod_original_formula_sum 'Bi P3 O10 N'
_cod_database_code 9014696
_amcsd_formula_title 'Bi H5 N O10 P3'

loop_
_space_group_symop_operation_xyz
x,y,z
-x,-y,-z

loop_
_atom_site_label
_atom_site_fract_x
_atom_site_fract_y
_atom_site_fract_z
Bi1 0.22781 0.63299 -0.01032
P1 0.32370 0.30300 0.15520
P2 0.14550 0.03820 0.85860
P3 0.32980 0.23290 0.68830
O1 0.59200 0.70750 0.67030
O2 0.46100 0.36300 0.07240
O3 0.86800 0.57450 0.87090
O4 0.73400 0.90280 0.95230
O5 0.95800 0.15060 0.83130
O6 0.86700 0.16290 0.18250
O7 0.71300 0.92930 0.24390
O8 0.54800 0.25370 0.73980
O9 0.19800 0.39920 0.74110
O10 0.25400 0.14860 0.49880
N1 0.20000 0.70600 0.47000

loop_
_cod_related_entry_id
_cod_related_entry_database
_cod_related_entry_code
1 AMCSD 0016254
